data_7712811
loop_
_publ_author_name
'Price, Amy N.'
'Gupta, Ankur K.'
'de Jong, Wibe A.'
'Arnold, Polly L.'

_publ_section_title
;
 Tris(carbene)borates; alternatives to cyclopentadienyls in
 organolanthanide chemistry.
;
_journal_name_full 'Dalton transactions (Cambridge, England : 2003)'
_journal_paper_doi 10.1039/d3dt00718a
_journal_year 2023
_chemical_formula_moiety 'C16 H32 Li O4, C18 H20 B Ce I3 N6, , C7 H8'
_chemical_formula_sum 'C41 H60 B Ce I3 Li N6 O4'
_chemical_formula_weight 1239.52
_chemical_name_systematic
'Phenyl (tetrakis-tetrahydrofuran lithium)(tris(3-methylimidazol-1-yl-2-ylidene)borate-cerium(iii) triiodide)'
_space_group_crystal_system monoclinic
_space_group_IT_number 14
_space_group_name_Hall '-P 2ybc'
_space_group_name_H-M_alt 'P 1 21/c 1'
_atom_sites_solution_hydrogens geom
_atom_sites_solution_primary dual
_audit_creation_date 2022-09-22
_audit_creation_method
;
Olex2 1.5
(compiled 2022.04.07 svn.rca3783a0 for OlexSys, GUI svn.r6498)
;
_audit_update_record
;
2023-01-12 deposited with the CCDC.	2023-04-06 downloaded from the CCDC.
;
_cell_angle_alpha 90
_cell_angle_beta 98.164(2)
_cell_angle_gamma 90
_cell_formula_units_Z 4
_cell_length_a 11.0280(2)
_cell_length_b 13.4919(2)
_cell_length_c 33.1783(6)
_cell_measurement_reflns_used 51546
_cell_measurement_temperature 100.00(10)
_cell_measurement_theta_max 30.9070
_cell_measurement_theta_min 1.9340
_cell_volume 4886.53(15)
_computing_cell_refinement 'CrysAlisPro 1.171.41.104a (Rigaku OD, 2021)'
_computing_data_collection 'CrysAlisPro 1.171.41.104a (Rigaku OD, 2021)'
_computing_data_reduction 'CrysAlisPro 1.171.41.104a (Rigaku OD, 2021)'
_computing_molecular_graphics 'Olex2 1.5 (Dolomanov et al., 2009)'
_computing_publication_material 'Olex2 1.5 (Dolomanov et al., 2009)'
_computing_structure_refinement 'SHELXL 2018/3 (Sheldrick, 2015)'
_computing_structure_solution 'SHELXT 2018/2 (Sheldrick, 2018)'
_diffrn_ambient_environment N~2~
_diffrn_ambient_temperature 100.00(10)
_diffrn_detector 'Hybrid Pixel Array Detector'
_diffrn_detector_area_resol_mean 10.0000
_diffrn_detector_type HyPix
_diffrn_measured_fraction_theta_full 1.000
_diffrn_measured_fraction_theta_max 1.000
_diffrn_measurement_details
;
List of Runs (angles in degrees, time in seconds):

  # Type    Start    End  Width  t~exp~   \w     \q     \k     \f   Frames
#--------------------------------------------------------------------------
  1  \w    -29.00  37.00   0.50    6.47    --    4.95 -96.00 -63.00  132
  2  \w    -29.00  26.00   0.50    6.47    --   -5.34 -96.00 -63.00  110
  3  \w     -8.00  46.00   0.50    6.47    --    4.95  61.00 122.40  108
  4  \w     -5.00  40.00   0.50    6.47    --    4.95  37.00 -90.00   90
  5  \w      9.00  59.00   0.50    6.47    --    4.95  57.00 -60.00  100
  6  \w    -15.00  25.00   0.50    6.47    --    4.95 -77.00-150.00   80
  7  \w     -7.00  32.00   0.50    6.47    --    4.95 -99.00 120.00   78
  8  \w     -4.00  28.00   0.50    6.47    --    4.95 -77.00-120.00   64
  9  \w     -5.00  37.00   0.50    6.47    --    4.95 -99.00  60.00   84
 10  \w      3.00  37.00   0.50    6.47    --    4.95 -99.00 150.00   68
 11  \w    -23.00   7.00   0.50    6.47    --   -5.34  77.00-180.00   60
 12  \w    -78.00  -1.00   0.50    6.47    --   -5.34 -19.00 120.00  154
 13  \w    -72.00   7.00   0.50    6.47    --   -5.34 -37.00   0.00  158
 14  \w     -7.00  26.00   0.50    6.47    --   -5.34 -99.00   0.00   66
;
_diffrn_measurement_device 'four-circle diffractometer'
_diffrn_measurement_device_type 'XtaLAB Synergy, Dualflex, HyPix'
_diffrn_measurement_method '\w scans'
_diffrn_orient_matrix_type 'CrysAlisPro convention (1999,Acta A55,543-557)'
_diffrn_orient_matrix_UB_11 -0.0037067000
_diffrn_orient_matrix_UB_12 -0.0171449000
_diffrn_orient_matrix_UB_13 0.0200023000
_diffrn_orient_matrix_UB_21 -0.0643547000
_diffrn_orient_matrix_UB_22 0.0071675000
_diffrn_orient_matrix_UB_23 -0.0032934000
_diffrn_orient_matrix_UB_31 -0.0081748000
_diffrn_orient_matrix_UB_32 -0.0491680000
_diffrn_orient_matrix_UB_33 -0.0074616000
_diffrn_radiation_monochromator mirror
_diffrn_radiation_probe x-ray
_diffrn_radiation_type 'Mo K\a'
_diffrn_radiation_wavelength 0.71073
_diffrn_reflns_av_R_equivalents 0.0482
_diffrn_reflns_av_unetI/netI 0.0222
_diffrn_reflns_Laue_measured_fraction_full 1.000
_diffrn_reflns_Laue_measured_fraction_max 1.000
_diffrn_reflns_limit_h_max 13
_diffrn_reflns_limit_h_min -13
_diffrn_reflns_limit_k_max 16
_diffrn_reflns_limit_k_min -16
_diffrn_reflns_limit_l_max 41
_diffrn_reflns_limit_l_min -41
_diffrn_reflns_number 102572
_diffrn_reflns_point_group_measured_fraction_full 1.000
_diffrn_reflns_point_group_measured_fraction_max 1.000
_diffrn_reflns_theta_full 25.242
_diffrn_reflns_theta_max 26.369
_diffrn_reflns_theta_min 1.632
_diffrn_source 'micro-focus sealed X-ray tube'
_diffrn_source_type 'PhotonJet (Mo) X-ray Source'
_exptl_absorpt_coefficient_mu 2.870
_exptl_absorpt_correction_T_max 1.000
_exptl_absorpt_correction_T_min 0.197
_exptl_absorpt_correction_type gaussian
_exptl_absorpt_process_details
;
CrysAlisPro 1.171.41.104a (Rigaku Oxford Diffraction, 2021)
Numerical absorption correction based on gaussian integration over
a multifaceted crystal model
Empirical absorption correction using spherical harmonics,
implemented in SCALE3 ABSPACK scaling algorithm.
;
_exptl_crystal_colour 'clear light yellow'
_exptl_crystal_colour_lustre clear
_exptl_crystal_colour_modifier light
_exptl_crystal_colour_primary yellow
_exptl_crystal_density_diffrn 1.685
_exptl_crystal_description plate
_exptl_crystal_F_000 2420
_exptl_crystal_preparation 'Powdered crude material dissolved in thf.'
_exptl_crystal_recrystallization_method 'Crystallised from a 1:1 thf to Et2O solution, with a drop of toluene'
_exptl_crystal_size_max 0.32
_exptl_crystal_size_mid 0.225
_exptl_crystal_size_min 0.077
_refine_diff_density_max 1.979
_refine_diff_density_min -1.437
_refine_diff_density_rms 0.092
_refine_ls_extinction_method none
_refine_ls_goodness_of_fit_ref 1.030
_refine_ls_hydrogen_treatment constr
_refine_ls_matrix_type full
_refine_ls_number_parameters 767
_refine_ls_number_reflns 10000
_refine_ls_number_restraints 1204
_refine_ls_restrained_S_all 0.999
_refine_ls_R_factor_all 0.0378
_refine_ls_R_factor_gt 0.0295
_refine_ls_shift/su_max 0.005
_refine_ls_shift/su_mean 0.000
_refine_ls_structure_factor_coef Fsqd
_refine_ls_weighting_details 'w=1/[\s^2^(Fo^2^)+(0.0269P)^2^+13.1025P] where P=(Fo^2^+2Fc^2^)/3'
_refine_ls_weighting_scheme calc
_refine_ls_wR_factor_gt 0.0676
_refine_ls_wR_factor_ref 0.0720
_reflns_Friedel_coverage 0.000
_reflns_number_gt 8574
_reflns_number_total 10000
_reflns_threshold_expression 'I > 2\s(I)'
_cod_data_source_file d3dt00718a2.cif
_cod_data_source_block pla21014_ref_cut80
_cod_database_code 7712811
_shelx_shelxl_version_number 2018/3
_chemical_oxdiff_formula CeN6O6I3C40H50Li1B1
_shelx_space_group_comment
;
The symmetry employed for this shelxl refinement is uniquely defined
by the following loop, which should always be used as a source of
symmetry information in preference to the above space-group names.
They are only intended as comments.
;
_shelx_estimated_absorpt_t_max 0.809
_shelx_estimated_absorpt_t_min 0.460
_olex2_refinement_description
;
1. Fixed Uiso
 At 1.2 times of:
  All C(H) groups, All C(H,H) groups
 At 1.5 times of:
  All C(H,H,H) groups
2. Restrained distances
 C36-C41 = C36-C37 = C40-C39
 1.42 with sigma of 0.01
 C41-C40 = C39-C38 = C38-C37
 1.42 with sigma of 0.01
 O1-C21 = O1-C20 = C22-C20 = C21-C19
 2.38 with sigma of 0.04
 O3-C29 = O3-C28 = C30-C28 = C29-C27
 2.38 with sigma of 0.04
 O4-C33 = O4-C32 = C34-C32 = C33-C31
 2.38 with sigma of 0.04
 O2-C24 = O2-C25 = C23-C25 = C24-C26
 2.38 with sigma of 0.04
 C36-C40
 2.42 with sigma of 0.04
 C35-C41 = C35-C37
 2.52 with sigma of 0.04
 C40-C38 = C39-C37
 2.4 with sigma of 0.04
 C36-C38
 2.41 with sigma of 0.04
 C41-C39
 2.39 with sigma of 0.04
 C23-C24 \\sim C24-C25 \\sim C25-C26
 with sigma of 0.02
 C30-C29 \\sim C29-C28 \\sim C28-C27
 with sigma of 0.02
 O3-C29 \\sim O3-C28
 with sigma of 0.04
 O2-C24 \\sim O2-C25
 with sigma of 0.04
 O3-C30 \\sim O3-C27
 with sigma of 0.02
 C29-C27 \\sim C30-C28
 with sigma of 0.04
 O2-C23 \\sim O2-C26
 with sigma of 0.02
 C22-C21 \\sim C21-C20 \\sim C20-C19
 with sigma of 0.02
 C24-C26 \\sim C23-C25
 with sigma of 0.04
 O1-C22 \\sim O1-C19
 with sigma of 0.02
 O1-C21 \\sim O1-C20
 with sigma of 0.04
 C21-C19 \\sim C22-C20
 with sigma of 0.04
 C34-C33 \\sim C33-C32 \\sim C32-C31
 with sigma of 0.02
 O4-C34 \\sim O4-C31
 with sigma of 0.02
 O4-C33 \\sim O4-C32
 with sigma of 0.04
 C33-C31 \\sim C34-C32
 with sigma of 0.04
 C24-C25 \\sim C24A-C25A
 with sigma of 0.02
 C25-C26 \\sim C25A-C26A
 with sigma of 0.02
 O2-C23 \\sim O2A-C23A
 with sigma of 0.02
 Li1-C23 \\sim Li1-C23A
 with sigma of 0.04
 Li1-C26 \\sim Li1-C26A
 with sigma of 0.04
 C24-C26 \\sim C24A-C26A
 with sigma of 0.04
 O2-C24 \\sim O2A-C24A
 with sigma of 0.04
 O2-C25 \\sim O2A-C25A
 with sigma of 0.04
 C23-C25 \\sim C23A-C25A
 with sigma of 0.04
 Li1-O2 \\sim Li1-O2A
 with sigma of 0.02
 C23-C26 \\sim C23A-C26A
 with sigma of 0.04
 O2-C26 \\sim O2A-C26A
 with sigma of 0.02
 C23-C24 \\sim C23A-C24A
 with sigma of 0.02
 C34-C31 \\sim C34A-C31A
 with sigma of 0.04
 C33-C32 \\sim C33A-C32A
 with sigma of 0.02
 O4-C34 \\sim O4A-C34A
 with sigma of 0.02
 O4-C31 \\sim O4A-C31A
 with sigma of 0.02
 C34-C33 \\sim C34A-C33A
 with sigma of 0.02
 Li1-O4 \\sim Li1-O4A
 with sigma of 0.02
 Li1-C34 \\sim Li1-C34A
 with sigma of 0.04
 Li1-C31 \\sim Li1-C31A
 with sigma of 0.04
 O4-C33 \\sim O4A-C33A
 with sigma of 0.04
 C33-C31 \\sim C33A-C31A
 with sigma of 0.04
 O4-C32 \\sim O4A-C32A
 with sigma of 0.04
 C32-C31 \\sim C32A-C31A
 with sigma of 0.02
 C34-C32 \\sim C34A-C32A
 with sigma of 0.04
 C29-C28 \\sim C29A-C28A
 with sigma of 0.02
 Li1-C30 \\sim Li1-C30A
 with sigma of 0.04
 Li1-C27 \\sim Li1-C27A
 with sigma of 0.04
 O3-C30 \\sim O3A-C30A
 with sigma of 0.02
 C30-C29 \\sim C30A-C29A
 with sigma of 0.02
 O3-C28 \\sim O3A-C28A
 with sigma of 0.04
 C28-C27 \\sim C28A-C27A
 with sigma of 0.02
 C30-C28 \\sim C30A-C28A
 with sigma of 0.04
 O3-C29 \\sim O3A-C29A
 with sigma of 0.04
 C30-C27 \\sim C30A-C27A
 with sigma of 0.04
 Li1-O3 \\sim Li1-O3A
 with sigma of 0.02
 O3-C27 \\sim O3A-C27A
 with sigma of 0.02
 C29-C27 \\sim C29A-C27A
 with sigma of 0.04
 C20-C19 \\sim C20A-C19A
 with sigma of 0.02
 C21-C20 \\sim C21A-C20A
 with sigma of 0.02
 Li1-C22 \\sim Li1-C22A
 with sigma of 0.04
 Li1-C19 \\sim Li1-C19A
 with sigma of 0.04
 C21-C19 \\sim C21A-C19A
 with sigma of 0.04
 O1-C21 \\sim O1A-C21A
 with sigma of 0.04
 O1-C20 \\sim O1A-C20A
 with sigma of 0.04
 C22-C21 \\sim C22A-C21A
 with sigma of 0.02
 Li1-O1 \\sim Li1-O1A
 with sigma of 0.02
 C22-C20 \\sim C22A-C20A
 with sigma of 0.04
 O1-C22 \\sim O1A-C22A
 with sigma of 0.02
 C22-C19 \\sim C22A-C19A
 with sigma of 0.04
 O1-C19 \\sim O1A-C19A
 with sigma of 0.02
 C35-C37 \\sim C35-C41
 with sigma of 0.04
 C36-C41 \\sim C41-C40 \\sim C40-C39 \\sim C39-C38 \\sim C38-C37 \\sim C37-C36
 with sigma of 0.02
 C36-C38 \\sim C36-C40 \\sim C37-C39 \\sim C41-C37 \\sim C40-C38 \\sim C41-C39
 with sigma of 0.04
 C36-C41 \\sim C36A-C41A
 with sigma of 0.02
 C38-C37 \\sim C38A-C37A
 with sigma of 0.02
 C35-C41 \\sim C35A-C41A
 with sigma of 0.04
 C35-C37 \\sim C35A-C37A
 with sigma of 0.04
 C41-C40 \\sim C41A-C40A
 with sigma of 0.02
 C36-C40 \\sim C36A-C40A
 with sigma of 0.04
 C36-C38 \\sim C36A-C38A
 with sigma of 0.04
 C39-C37 \\sim C39A-C37A
 with sigma of 0.04
 C41-C39 \\sim C41A-C39A
 with sigma of 0.04
 C35-C36 \\sim C35A-C36A
 with sigma of 0.02
 C41-C37 \\sim C41A-C37A
 with sigma of 0.04
 C36-C37 \\sim C36A-C37A
 with sigma of 0.02
 C40-C38 \\sim C40A-C38A
 with sigma of 0.04
 C40-C39 \\sim C40A-C39A
 with sigma of 0.02
 C39-C38 \\sim C39A-C38A
 with sigma of 0.02
3. Restrained planarity
 C35, C36, C41, C40, C39, C38, C37
 with sigma of 0.1
 C35, C36, C41, C37, C40, C38, C39
 with sigma of 0.1
 C37A, C41A, C40A, C36A, C39A, C35A, C38A
 with sigma of 0.1
4. Uiso/Uaniso restraints and constraints
O1 \\sim C22 \\sim C21 \\sim C20 \\sim C19: within 2A with sigma of 0.04 and
sigma for terminal atoms of 0.08 within 2A
O3 \\sim C30 \\sim C29 \\sim C28 \\sim C27: within 2A with sigma of 0.04 and
sigma for terminal atoms of 0.08 within 2A
O4 \\sim C34 \\sim C33 \\sim C32 \\sim C31: within 2A with sigma of 0.04 and
sigma for terminal atoms of 0.08 within 2A
O2 \\sim C23 \\sim C24 \\sim C25 \\sim C26: within 2A with sigma of 0.04 and
sigma for terminal atoms of 0.08 within 2A
C35 \\sim C36 \\sim C41 \\sim C40 \\sim C39 \\sim C38 \\sim C37: within 2A with
sigma of 0.04 and sigma for terminal atoms of 0.08 within 2A
C40A \\sim C35 \\sim C36 \\sim C41 \\sim C37 \\sim C40 \\sim C41A \\sim C39A
\\sim C37A \\sim C36A \\sim C38 \\sim C39 \\sim C38A \\sim C35A: within 1.7A
with sigma of 0.02 and sigma for terminal atoms of 0.04 within 1.7A
C23 \\sim Li1 \\sim O1 \\sim O4 \\sim O3 \\sim O2 \\sim O2A \\sim O4A \\sim O3A
\\sim O1A \\sim C22 \\sim C19 \\sim C34 \\sim C31 \\sim C30 \\sim C27 \\sim C26
\\sim C26A \\sim C23A \\sim C31A \\sim C34A \\sim C30A \\sim C27A \\sim C19A
\\sim C22A \\sim C21 \\sim C20 \\sim C33 \\sim C32 \\sim C29 \\sim C28 \\sim
C24 \\sim C25 \\sim C25A \\sim C24A \\sim C32A \\sim C33A \\sim C29A \\sim C28A
\\sim C20A \\sim C21A: within 1.7A with sigma of 0.04 and sigma for terminal
atoms of 0.08 within 1.7A
Uanis(C41) \\sim Ueq, Uanis(C35) \\sim Ueq, Uanis(C36) \\sim Ueq, Uanis(C37)
\\sim Ueq, Uanis(C40) \\sim Ueq, Uanis(C38) \\sim Ueq, Uanis(C39) \\sim Ueq,
Uanis(C38A) \\sim Ueq, Uanis(C37A) \\sim Ueq, Uanis(C36A) \\sim Ueq,
Uanis(C39A) \\sim Ueq, Uanis(C41A) \\sim Ueq, Uanis(C35A) \\sim Ueq,
Uanis(C40A) \\sim Ueq: with sigma of 0.1 and sigma for terminal atoms of 0.2
5. Rigid body (RIGU) restrains
 O2, C23, C24, C25, C26
 with sigma for 1-2 distances of 0.004 and sigma for 1-3 distances of 0.004
6. Others
 Sof(O2A)=Sof(C26A)=Sof(H26C)=Sof(H26D)=Sof(C25A)=Sof(H25C)=Sof(H25D)=
 Sof(C24A)=Sof(H24C)=Sof(H24D)=Sof(C23A)=Sof(H23C)=Sof(H23D)=1-FVAR(1)
 Sof(O2)=Sof(C23)=Sof(H23A)=Sof(H23B)=Sof(C24)=Sof(H24A)=Sof(H24B)=Sof(C25)=
 Sof(H25A)=Sof(H25B)=Sof(C26)=Sof(H26A)=Sof(H26B)=FVAR(1)
 Sof(O4A)=Sof(C31A)=Sof(H31C)=Sof(H31D)=Sof(C32A)=Sof(H32C)=Sof(H32D)=
 Sof(C33A)=Sof(H33C)=Sof(H33D)=Sof(C34A)=Sof(H34C)=Sof(H34D)=1-FVAR(2)
 Sof(O4)=Sof(C34)=Sof(H34A)=Sof(H34B)=Sof(C33)=Sof(H33A)=Sof(H33B)=Sof(C32)=
 Sof(H32A)=Sof(H32B)=Sof(C31)=Sof(H31A)=Sof(H31B)=FVAR(2)
 Sof(O3A)=Sof(C30A)=Sof(H30C)=Sof(H30D)=Sof(C29A)=Sof(H29C)=Sof(H29D)=
 Sof(C28A)=Sof(H28C)=Sof(H28D)=Sof(C27A)=Sof(H27C)=Sof(H27D)=1-FVAR(3)
 Sof(O3)=Sof(C30)=Sof(H30A)=Sof(H30B)=Sof(C29)=Sof(H29A)=Sof(H29B)=Sof(C28)=
 Sof(H28A)=Sof(H28B)=Sof(C27)=Sof(H27A)=Sof(H27B)=FVAR(3)
 Sof(O1A)=Sof(C19A)=Sof(H19C)=Sof(H19D)=Sof(C20A)=Sof(H20C)=Sof(H20D)=
 Sof(C21A)=Sof(H21C)=Sof(H21D)=Sof(C22A)=Sof(H22C)=Sof(H22D)=1-FVAR(4)
 Sof(O1)=Sof(C22)=Sof(H22A)=Sof(H22B)=Sof(C21)=Sof(H21A)=Sof(H21B)=Sof(C20)=
 Sof(H20A)=Sof(H20B)=Sof(C19)=Sof(H19A)=Sof(H19B)=FVAR(4)
 Sof(C41A)=Sof(H41A)=Sof(C40A)=Sof(H40A)=Sof(C39A)=Sof(H39A)=Sof(C38A)=
 Sof(H38A)=Sof(C37A)=Sof(H37A)=Sof(C36A)=Sof(C35A)=Sof(H35D)=Sof(H35E)=
 Sof(H35F)=1-FVAR(5)
 Sof(C35)=Sof(H35A)=Sof(H35B)=Sof(H35C)=Sof(C36)=Sof(C41)=Sof(H41)=Sof(C40)=
 Sof(H40)=Sof(C39)=Sof(H39)=Sof(C38)=Sof(H38)=Sof(C37)=Sof(H37)=FVAR(5)
7.a Secondary CH2 refined with riding coordinates:
 C22(H22A,H22B), C21(H21A,H21B), C20(H20A,H20B), C19(H19A,H19B), C34(H34A,
 H34B), C33(H33A,H33B), C32(H32A,H32B), C31(H31A,H31B), C30(H30A,H30B),
 C29(H29A,H29B), C28(H28A,H28B), C27(H27A,H27B), C23(H23A,H23B), C24(H24A,H24B),
  C25(H25A,H25B), C26(H26A,H26B), C26A(H26C,H26D), C25A(H25C,H25D), C24A(H24C,
 H24D), C23A(H23C,H23D), C31A(H31C,H31D), C32A(H32C,H32D), C33A(H33C,H33D),
 C34A(H34C,H34D), C30A(H30C,H30D), C29A(H29C,H29D), C28A(H28C,H28D), C27A(H27C,
 H27D), C19A(H19C,H19D), C20A(H20C,H20D), C21A(H21C,H21D), C22A(H22C,H22D)
7.b Aromatic/amide H refined with riding coordinates:
 C11(H11), C7(H7), C18(H18), C12(H12), C14(H14), C8(H8), C10(H10), C9(H9),
 C17(H17), C16(H16), C15(H15), C41(H41), C40(H40), C39(H39), C38(H38), C37(H37),
  C41A(H41A), C40A(H40A), C39A(H39A), C38A(H38A), C37A(H37A)
7.c Idealised Me refined as rotating group:
 C5(H5A,H5B,H5C), C6(H6A,H6B,H6C), C4(H4A,H4B,H4C), C35(H35A,H35B,H35C),
 C35A(H35D,H35E,H35F)
;
_olex2_exptl_crystal_mounting_method 'In fomblin on a loop'
_olex2_submission_original_sample_id Li[CeI3trisNHC]
_olex2_submission_special_instructions 'No special instructions were received'
_oxdiff_exptl_absorpt_empirical_details
;
Empirical correction (ABSPACK) includes:
- Absorption correction using spherical harmonics
- Frame scaling
;
_oxdiff_exptl_absorpt_empirical_full_max 1.449
_oxdiff_exptl_absorpt_empirical_full_min 0.685

loop_
_space_group_symop_operation_xyz
'x, y, z'
'-x, y+1/2, -z+1/2'
'-x, -y, -z'
'x, -y-1/2, z-1/2'

loop_
_atom_site_label
_atom_site_type_symbol
_atom_site_fract_x
_atom_site_fract_y
_atom_site_fract_z
_atom_site_U_iso_or_equiv
_atom_site_adp_type
_atom_site_occupancy
_atom_site_site_symmetry_order
_atom_site_calc_flag
_atom_site_refinement_flags_posn
_atom_site_refinement_flags_adp
_atom_site_refinement_flags_occupancy
_atom_site_disorder_assembly
_atom_site_disorder_group
Ce1 Ce 0.06514(2) 0.34390(2) 0.37130(2) 0.02664(6) Uani 1 1 d . . . . .
I3 I 0.15492(3) 0.52301(2) 0.42784(2) 0.04318(8) Uani 1 1 d . . . . .
I1 I 0.15057(3) 0.39804(2) 0.28761(2) 0.04466(8) Uani 1 1 d . . . . .
I2 I -0.21954(2) 0.37859(2) 0.35859(2) 0.04783(8) Uani 1 1 d . . . . .
N5 N -0.0020(3) 0.2422(2) 0.46712(9) 0.0322(7) Uani 1 1 d . . . . .
N2 N 0.1174(3) 0.0839(2) 0.36518(8) 0.0272(6) Uani 1 1 d . . . . .
N3 N 0.3975(3) 0.2961(2) 0.39030(9) 0.0302(6) Uani 1 1 d . . . . .
N6 N 0.1102(3) 0.1397(2) 0.43854(8) 0.0248(6) Uani 1 1 d . . . . .
N4 N 0.3020(3) 0.1638(2) 0.40449(8) 0.0270(6) Uani 1 1 d . . . . .
N1 N 0.0021(3) 0.1227(2) 0.30914(9) 0.0334(7) Uani 1 1 d . . . . .
C11 C 0.0820(3) 0.0956(3) 0.47388(10) 0.0295(7) Uani 1 1 d . . . . .
H11 H 0.107764 0.031786 0.483777 0.035 Uiso 1 1 calc R U . . .
C1 C 0.0434(3) 0.1572(3) 0.34730(10) 0.0302(7) Uani 1 1 d . . . . .
C13 C 0.2366(3) -0.0154(3) 0.42815(10) 0.0293(7) Uani 1 1 d . . . . .
C7 C 0.1254(4) 0.0083(3) 0.33707(11) 0.0340(8) Uani 1 1 d . . . . .
H7 H 0.173918 -0.049908 0.341554 0.041 Uiso 1 1 calc R U . . .
C18 C 0.3325(4) -0.0238(3) 0.46061(12) 0.0357(8) Uani 1 1 d . . . . .
H18 H 0.377808 0.033825 0.469689 0.043 Uiso 1 1 calc R U . . .
C2 C 0.2833(3) 0.2605(3) 0.39324(10) 0.0264(7) Uani 1 1 d . . . . .
C12 C 0.0118(3) 0.1592(3) 0.49163(11) 0.0326(8) Uani 1 1 d . . . . .
H12 H -0.021640 0.149036 0.516168 0.039 Uiso 1 1 calc R U . . .
C5 C 0.4254(3) 0.3980(3) 0.37978(13) 0.0374(9) Uani 1 1 d . . . . .
H5A H 0.381212 0.414159 0.352840 0.056 Uiso 1 1 calc R U . . .
H5B H 0.513703 0.404664 0.379376 0.056 Uiso 1 1 calc R U . . .
H5C H 0.399985 0.443369 0.400065 0.056 Uiso 1 1 calc R U . . .
C14 C 0.1703(4) -0.1027(3) 0.41776(12) 0.0339(8) Uani 1 1 d . . . . .
H14 H 0.101256 -0.100093 0.397092 0.041 Uiso 1 1 calc R U . . .
C8 C 0.0520(4) 0.0322(3) 0.30232(12) 0.0382(9) Uani 1 1 d . . . . .
H8 H 0.037753 -0.005913 0.278043 0.046 Uiso 1 1 calc R U . . .
C3 C 0.0578(3) 0.2313(3) 0.43416(10) 0.0282(7) Uani 1 1 d . . . . .
C10 C 0.4853(3) 0.2226(3) 0.39862(12) 0.0373(9) Uani 1 1 d . . . . .
H10 H 0.570975 0.229213 0.398338 0.045 Uiso 1 1 calc R U . . .
C6 C -0.0753(4) 0.3288(3) 0.47489(13) 0.0443(10) Uani 1 1 d . . . . .
H6A H -0.160525 0.318509 0.462563 0.066 Uiso 1 1 calc R U . . .
H6B H -0.042599 0.387835 0.462995 0.066 Uiso 1 1 calc R U . . .
H6C H -0.071887 0.338111 0.504330 0.066 Uiso 1 1 calc R U . . .
C9 C 0.4259(3) 0.1405(3) 0.40710(12) 0.0348(8) Uani 1 1 d . . . . .
H9 H 0.461759 0.077558 0.413734 0.042 Uiso 1 1 calc R U . . .
C17 C 0.3636(4) -0.1136(3) 0.47999(13) 0.0412(9) Uani 1 1 d . . . . .
H17 H 0.428958 -0.116319 0.501935 0.049 Uiso 1 1 calc R U . . .
C16 C 0.2996(4) -0.1989(3) 0.46740(13) 0.0418(10) Uani 1 1 d . . . . .
H16 H 0.322666 -0.260862 0.479812 0.050 Uiso 1 1 calc R U . . .
C15 C 0.2021(4) -0.1929(3) 0.43667(13) 0.0397(9) Uani 1 1 d . . . . .
H15 H 0.156126 -0.250664 0.428296 0.048 Uiso 1 1 calc R U . . .
B1 B 0.1931(4) 0.0915(3) 0.40886(11) 0.0260(8) Uani 1 1 d . . . . .
C4 C -0.0851(4) 0.1745(3) 0.27937(12) 0.0437(10) Uani 1 1 d . . . . .
H4A H -0.144175 0.210249 0.293420 0.066 Uiso 1 1 calc R U . . .
H4B H -0.128593 0.126414 0.260421 0.066 Uiso 1 1 calc R U . . .
H4C H -0.041305 0.221708 0.264228 0.066 Uiso 1 1 calc R U . . .
Li1 Li 0.6797(7) 0.7682(6) 0.3907(2) 0.0478(17) Uani 1 1 d D . . . .
O1 O 0.723(2) 0.7039(11) 0.4431(3) 0.046(4) Uani 0.56(3) 1 d D U P A 1
C22 C 0.658(3) 0.7222(12) 0.4773(6) 0.058(5) Uani 0.56(3) 1 d D U P A 1
H22A H 0.592900 0.772132 0.469944 0.070 Uiso 0.56(3) 1 calc R U P A 1
H22B H 0.715343 0.747678 0.500702 0.070 Uiso 0.56(3) 1 calc R U P A 1
C21 C 0.6028(14) 0.6248(13) 0.4883(7) 0.060(4) Uani 0.56(3) 1 d D U P A 1
H21A H 0.513366 0.623732 0.479137 0.072 Uiso 0.56(3) 1 calc R U P A 1
H21B H 0.618199 0.613382 0.518023 0.072 Uiso 0.56(3) 1 calc R U P A 1
C20 C 0.6678(15) 0.5474(9) 0.4657(5) 0.053(3) Uani 0.56(3) 1 d D U P A 1
H20A H 0.701083 0.493460 0.484270 0.063 Uiso 0.56(3) 1 calc R U P A 1
H20B H 0.611261 0.518520 0.442866 0.063 Uiso 0.56(3) 1 calc R U P A 1
C19 C 0.7705(16) 0.6044(11) 0.4500(5) 0.054(4) Uani 0.56(3) 1 d D U P A 1
H19A H 0.845262 0.604566 0.470442 0.064 Uiso 0.56(3) 1 calc R U P A 1
H19B H 0.790287 0.574957 0.424429 0.064 Uiso 0.56(3) 1 calc R U P A 1
O4 O 0.5067(10) 0.7555(15) 0.3761(6) 0.043(4) Uani 0.40(3) 1 d D U P A 1
C34 C 0.430(2) 0.8271(15) 0.3524(11) 0.058(6) Uani 0.40(3) 1 d D U P A 1
H34A H 0.479882 0.868253 0.336215 0.070 Uiso 0.40(3) 1 calc R U P A 1
H34B H 0.390489 0.871055 0.370499 0.070 Uiso 0.40(3) 1 calc R U P A 1
C33 C 0.336(2) 0.7699(15) 0.3251(7) 0.068(6) Uani 0.40(3) 1 d D U P A 1
H33A H 0.255696 0.803202 0.322709 0.082 Uiso 0.40(3) 1 calc R U P A 1
H33B H 0.360402 0.763548 0.297540 0.082 Uiso 0.40(3) 1 calc R U P A 1
C32 C 0.3312(17) 0.6707(16) 0.3445(6) 0.061(5) Uani 0.40(3) 1 d D U P A 1
H32A H 0.261276 0.666915 0.360100 0.074 Uiso 0.40(3) 1 calc R U P A 1
H32B H 0.322484 0.617682 0.323638 0.074 Uiso 0.40(3) 1 calc R U P A 1
C31 C 0.4482(15) 0.6610(15) 0.3717(6) 0.053(5) Uani 0.40(3) 1 d D U P A 1
H31A H 0.433161 0.636300 0.398662 0.064 Uiso 0.40(3) 1 calc R U P A 1
H31B H 0.501701 0.612822 0.360186 0.064 Uiso 0.40(3) 1 calc R U P A 1
O3 O 0.7747(10) 0.7049(12) 0.3545(3) 0.041(3) Uani 0.66(4) 1 d D U P A 1
C30 C 0.7392(14) 0.6777(14) 0.3126(4) 0.055(4) Uani 0.66(4) 1 d D U P A 1
H30A H 0.699272 0.734480 0.297139 0.066 Uiso 0.66(4) 1 calc R U P A 1
H30B H 0.680318 0.621875 0.310665 0.066 Uiso 0.66(4) 1 calc R U P A 1
C29 C 0.8523(16) 0.6478(15) 0.2954(4) 0.051(3) Uani 0.66(4) 1 d D U P A 1
H29A H 0.850848 0.673353 0.267395 0.061 Uiso 0.66(4) 1 calc R U P A 1
H29B H 0.861208 0.574769 0.295162 0.061 Uiso 0.66(4) 1 calc R U P A 1
C28 C 0.9535(14) 0.6949(17) 0.3242(5) 0.062(4) Uani 0.66(4) 1 d D U P A 1
H28A H 0.969058 0.763670 0.315858 0.074 Uiso 0.66(4) 1 calc R U P A 1
H28B H 1.030303 0.656227 0.325678 0.074 Uiso 0.66(4) 1 calc R U P A 1
C27 C 0.9043(10) 0.6931(15) 0.3645(3) 0.054(3) Uani 0.66(4) 1 d D U P A 1
H27A H 0.924109 0.629440 0.378686 0.065 Uiso 0.66(4) 1 calc R U P A 1
H27B H 0.939817 0.747858 0.382215 0.065 Uiso 0.66(4) 1 calc R U P A 1
O2 O 0.7358(7) 0.9013(4) 0.3935(2) 0.0452(16) Uani 0.605(11) 1 d D U P A 1
C23 C 0.7193(12) 0.9684(8) 0.4266(3) 0.050(3) Uani 0.605(11) 1 d D U P A 1
H23A H 0.766459 0.945388 0.452532 0.060 Uiso 0.605(11) 1 calc R U P A 1
H23B H 0.631677 0.973035 0.430000 0.060 Uiso 0.605(11) 1 calc R U P A 1
C24 C 0.7658(14) 1.0663(8) 0.4145(4) 0.061(3) Uani 0.605(11) 1 d D U P A 1
H24A H 0.855443 1.071976 0.422559 0.073 Uiso 0.605(11) 1 calc R U P A 1
H24B H 0.724673 1.121758 0.426687 0.073 Uiso 0.605(11) 1 calc R U P A 1
C25 C 0.7324(10) 1.0642(6) 0.3688(3) 0.051(2) Uani 0.605(11) 1 d D U P A 1
H25A H 0.781717 1.112337 0.355523 0.061 Uiso 0.605(11) 1 calc R U P A 1
H25B H 0.644316 1.078381 0.360552 0.061 Uiso 0.605(11) 1 calc R U P A 1
C26 C 0.7634(9) 0.9585(5) 0.3587(3) 0.057(2) Uani 0.605(11) 1 d D U P A 1
H26A H 0.712606 0.936117 0.333292 0.069 Uiso 0.605(11) 1 calc R U P A 1
H26B H 0.850922 0.952249 0.355476 0.069 Uiso 0.605(11) 1 calc R U P A 1
O2A O 0.6746(11) 0.9163(6) 0.3939(2) 0.040(2) Uani 0.395(11) 1 d D U P A 2
C26A C 0.6648(11) 0.9755(8) 0.3567(3) 0.045(3) Uani 0.395(11) 1 d D U P A 2
H26C H 0.589638 1.016536 0.353579 0.054 Uiso 0.395(11) 1 calc R U P A 2
H26D H 0.662681 0.932322 0.332456 0.054 Uiso 0.395(11) 1 calc R U P A 2
C25A C 0.7763(14) 1.0395(13) 0.3615(5) 0.069(5) Uani 0.395(11) 1 d D U P A 2
H25C H 0.847005 1.004473 0.352780 0.083 Uiso 0.395(11) 1 calc R U P A 2
H25D H 0.761535 1.101785 0.345773 0.083 Uiso 0.395(11) 1 calc R U P A 2
C24A C 0.797(2) 1.0593(15) 0.4061(6) 0.076(7) Uani 0.395(11) 1 d D U P A 2
H24C H 0.883508 1.075733 0.415548 0.091 Uiso 0.395(11) 1 calc R U P A 2
H24D H 0.744605 1.114796 0.413067 0.091 Uiso 0.395(11) 1 calc R U P A 2
C23A C 0.7617(17) 0.9652(12) 0.4248(5) 0.050(5) Uani 0.395(11) 1 d D U P A 2
H23C H 0.834645 0.922861 0.432527 0.060 Uiso 0.395(11) 1 calc R U P A 2
H23D H 0.723397 0.978879 0.449475 0.060 Uiso 0.395(11) 1 calc R U P A 2
O4A O 0.5153(8) 0.7455(10) 0.3652(5) 0.053(4) Uani 0.60(3) 1 d D U P A 2
C31A C 0.4636(13) 0.6479(10) 0.3607(7) 0.077(5) Uani 0.60(3) 1 d D U P A 2
H31C H 0.442329 0.623669 0.386971 0.092 Uiso 0.60(3) 1 calc R U P A 2
H31D H 0.522457 0.601062 0.351102 0.092 Uiso 0.60(3) 1 calc R U P A 2
C32A C 0.3547(12) 0.6567(9) 0.3309(6) 0.066(4) Uani 0.60(3) 1 d D U P A 2
H32C H 0.292551 0.607138 0.336103 0.080 Uiso 0.60(3) 1 calc R U P A 2
H32D H 0.374710 0.646603 0.303025 0.080 Uiso 0.60(3) 1 calc R U P A 2
C33A C 0.3087(11) 0.7590(12) 0.3357(5) 0.061(4) Uani 0.60(3) 1 d D U P A 2
H33C H 0.240464 0.758716 0.352152 0.073 Uiso 0.60(3) 1 calc R U P A 2
H33D H 0.279521 0.788891 0.308842 0.073 Uiso 0.60(3) 1 calc R U P A 2
C34A C 0.4164(14) 0.8155(10) 0.3571(7) 0.058(4) Uani 0.60(3) 1 d D U P A 2
H34C H 0.439052 0.869998 0.339684 0.069 Uiso 0.60(3) 1 calc R U P A 2
H34D H 0.396527 0.844073 0.382875 0.069 Uiso 0.60(3) 1 calc R U P A 2
O3A O 0.7858(17) 0.732(3) 0.3532(6) 0.050(6) Uani 0.34(4) 1 d D U P A 2
C30A C 0.759(2) 0.703(3) 0.3112(6) 0.056(6) Uani 0.34(4) 1 d D U P A 2
H30C H 0.734173 0.760495 0.293606 0.067 Uiso 0.34(4) 1 calc R U P A 2
H30D H 0.693063 0.652547 0.307404 0.067 Uiso 0.34(4) 1 calc R U P A 2
C29A C 0.878(3) 0.659(3) 0.3014(11) 0.059(7) Uani 0.34(4) 1 d D U P A 2
H29C H 0.887220 0.589049 0.309741 0.071 Uiso 0.34(4) 1 calc R U P A 2
H29D H 0.884589 0.665139 0.272055 0.071 Uiso 0.34(4) 1 calc R U P A 2
C28A C 0.971(3) 0.724(3) 0.3267(10) 0.060(7) Uani 0.34(4) 1 d D U P A 2
H28C H 0.979944 0.788679 0.313440 0.073 Uiso 0.34(4) 1 calc R U P A 2
H28D H 1.052140 0.690995 0.331895 0.073 Uiso 0.34(4) 1 calc R U P A 2
C27A C 0.9152(17) 0.735(3) 0.3652(7) 0.067(6) Uani 0.34(4) 1 d D U P A 2
H27C H 0.941842 0.680587 0.384420 0.081 Uiso 0.34(4) 1 calc R U P A 2
H27D H 0.939810 0.799018 0.378646 0.081 Uiso 0.34(4) 1 calc R U P A 2
O1A O 0.708(3) 0.7043(13) 0.4435(5) 0.047(5) Uani 0.44(3) 1 d D U P A 2
C19A C 0.726(2) 0.5988(13) 0.4490(5) 0.053(5) Uani 0.44(3) 1 d D U P A 2
H19C H 0.806166 0.583824 0.465156 0.063 Uiso 0.44(3) 1 calc R U P A 2
H19D H 0.719748 0.564211 0.422455 0.063 Uiso 0.44(3) 1 calc R U P A 2
C20A C 0.621(2) 0.5692(16) 0.4720(5) 0.056(5) Uani 0.44(3) 1 d D U P A 2
H20C H 0.543042 0.561124 0.453195 0.068 Uiso 0.44(3) 1 calc R U P A 2
H20D H 0.639173 0.506889 0.487386 0.068 Uiso 0.44(3) 1 calc R U P A 2
C21A C 0.6140(18) 0.6567(17) 0.5004(5) 0.052(4) Uani 0.44(3) 1 d D U P A 2
H21C H 0.529368 0.666403 0.506367 0.063 Uiso 0.44(3) 1 calc R U P A 2
H21D H 0.669082 0.646592 0.526378 0.063 Uiso 0.44(3) 1 calc R U P A 2
C22A C 0.655(3) 0.7442(15) 0.4774(7) 0.049(5) Uani 0.44(3) 1 d D U P A 2
H22C H 0.584537 0.787302 0.467455 0.059 Uiso 0.44(3) 1 calc R U P A 2
H22D H 0.716454 0.783886 0.495202 0.059 Uiso 0.44(3) 1 calc R U P A 2
C35 C 0.4898(10) 0.9061(10) 0.2443(3) 0.128(5) Uani 0.761(8) 1 d D U P B 1
H35A H 0.502912 0.857520 0.266428 0.193 Uiso 0.761(8) 1 calc R U P B 1
H35B H 0.559278 0.904534 0.228875 0.193 Uiso 0.761(8) 1 calc R U P B 1
H35C H 0.414339 0.889840 0.226128 0.193 Uiso 0.761(8) 1 calc R U P B 1
C36 C 0.4790(7) 1.0048(7) 0.2612(2) 0.090(3) Uani 0.761(8) 1 d D U P B 1
C41 C 0.3789(9) 1.0310(7) 0.2788(3) 0.099(3) Uani 0.761(8) 1 d D U P B 1
H41 H 0.314335 0.984736 0.279413 0.119 Uiso 0.761(8) 1 calc R U P B 1
C40 C 0.3703(8) 1.1241(7) 0.2957(3) 0.088(3) Uani 0.761(8) 1 d D U P B 1
H40 H 0.302341 1.138505 0.309392 0.105 Uiso 0.761(8) 1 calc R U P B 1
C39 C 0.4572(7) 1.1969(7) 0.2933(2) 0.089(3) Uani 0.761(8) 1 d D U P B 1
H39 H 0.447510 1.262500 0.302694 0.107 Uiso 0.761(8) 1 calc R U P B 1
C38 C 0.5580(9) 1.1687(8) 0.2765(3) 0.109(3) Uani 0.761(8) 1 d D U P B 1
H38 H 0.621211 1.215749 0.274893 0.130 Uiso 0.761(8) 1 calc R U P B 1
C37 C 0.5711(9) 1.0745(7) 0.2618(3) 0.093(3) Uani 0.761(8) 1 d D U P B 1
H37 H 0.644779 1.057096 0.251773 0.112 Uiso 0.761(8) 1 calc R U P B 1
C41A C 0.358(2) 1.0152(19) 0.2596(8) 0.092(6) Uani 0.239(8) 1 d D U P B 2
H41A H 0.271196 1.008170 0.255643 0.110 Uiso 0.239(8) 1 calc R U P B 2
C40A C 0.426(2) 0.9438(19) 0.2459(8) 0.109(6) Uani 0.239(8) 1 d D U P B 2
H40A H 0.389593 0.884526 0.234329 0.131 Uiso 0.239(8) 1 calc R U P B 2
C39A C 0.550(2) 0.959(2) 0.2493(9) 0.103(6) Uani 0.239(8) 1 d D U P B 2
H39A H 0.599762 0.914110 0.237122 0.124 Uiso 0.239(8) 1 calc R U P B 2
C38A C 0.601(2) 1.040(2) 0.2700(10) 0.104(6) Uani 0.239(8) 1 d D U P B 2
H38A H 0.687729 1.044492 0.276035 0.125 Uiso 0.239(8) 1 calc R U P B 2
C37A C 0.529(2) 1.113(2) 0.2821(8) 0.099(5) Uani 0.239(8) 1 d D U P B 2
H37A H 0.564202 1.173833 0.292480 0.119 Uiso 0.239(8) 1 calc R U P B 2
C36A C 0.408(2) 1.0975(19) 0.2790(8) 0.091(5) Uani 0.239(8) 1 d D U P B 2
C35A C 0.331(3) 1.177(2) 0.2917(11) 0.126(11) Uani 0.239(8) 1 d D U P B 2
H35D H 0.323564 1.229996 0.271261 0.188 Uiso 0.239(8) 1 calc R U P B 2
H35E H 0.369209 1.203678 0.317985 0.188 Uiso 0.239(8) 1 calc R U P B 2
H35F H 0.250011 1.150783 0.294309 0.188 Uiso 0.239(8) 1 calc R U P B 2

loop_
_atom_site_aniso_label
_atom_site_aniso_U_11
_atom_site_aniso_U_22
_atom_site_aniso_U_33
_atom_site_aniso_U_23
_atom_site_aniso_U_13
_atom_site_aniso_U_12
Ce1 0.02545(10) 0.02791(10) 0.02728(10) 0.00193(8) 0.00626(7) 0.00170(8)
I3 0.05200(16) 0.03372(14) 0.04560(15) -0.01027(11) 0.01315(12) -0.00201(11)
I1 0.04377(15) 0.06140(18) 0.02836(13) 0.01391(12) 0.00360(11) -0.00360(13)
I2 0.02557(13) 0.05307(17) 0.06565(19) -0.00276(14) 0.00927(12) 0.00054(11)
N5 0.0358(17) 0.0333(16) 0.0303(16) -0.0028(13) 0.0144(13) 0.0019(13)
N2 0.0299(15) 0.0276(15) 0.0244(14) -0.0025(11) 0.0050(12) 0.0008(12)
N3 0.0294(15) 0.0345(16) 0.0275(15) -0.0005(12) 0.0064(12) -0.0034(13)
N6 0.0269(14) 0.0273(14) 0.0209(13) -0.0017(11) 0.0050(11) 0.0003(11)
N4 0.0253(14) 0.0330(15) 0.0229(14) -0.0017(12) 0.0039(11) 0.0046(12)
N1 0.0340(16) 0.0392(17) 0.0257(15) -0.0005(13) -0.0005(13) -0.0018(14)
C11 0.0335(19) 0.0318(18) 0.0241(17) 0.0024(14) 0.0069(14) -0.0015(15)
C1 0.0316(18) 0.0356(19) 0.0234(17) 0.0003(14) 0.0036(14) 0.0001(15)
C13 0.0308(18) 0.0326(18) 0.0262(17) -0.0015(14) 0.0097(14) 0.0039(15)
C7 0.041(2) 0.0336(19) 0.0277(18) -0.0077(15) 0.0057(16) 0.0029(16)
C18 0.035(2) 0.038(2) 0.034(2) 0.0044(16) 0.0067(16) 0.0033(16)
C2 0.0249(17) 0.0329(18) 0.0219(16) -0.0007(13) 0.0045(13) -0.0023(14)
C12 0.037(2) 0.0369(19) 0.0271(18) 0.0022(15) 0.0141(15) -0.0012(16)
C5 0.0294(19) 0.037(2) 0.046(2) 0.0032(17) 0.0075(17) -0.0072(16)
C14 0.035(2) 0.036(2) 0.0328(19) 0.0003(15) 0.0113(16) 0.0040(16)
C8 0.047(2) 0.038(2) 0.0289(19) -0.0121(16) 0.0044(17) -0.0017(17)
C3 0.0297(18) 0.0313(18) 0.0249(17) -0.0017(14) 0.0086(14) -0.0011(14)
C10 0.0216(17) 0.049(2) 0.041(2) 0.0036(18) 0.0058(15) 0.0038(16)
C6 0.057(3) 0.037(2) 0.046(2) 0.0012(18) 0.032(2) 0.0130(19)
C9 0.0272(18) 0.042(2) 0.036(2) 0.0048(16) 0.0058(15) 0.0060(16)
C17 0.036(2) 0.051(2) 0.038(2) 0.0097(18) 0.0051(17) 0.0103(18)
C16 0.042(2) 0.036(2) 0.051(2) 0.0122(18) 0.0190(19) 0.0134(18)
C15 0.044(2) 0.0315(19) 0.048(2) -0.0007(17) 0.0206(19) 0.0066(17)
B1 0.0266(19) 0.0293(19) 0.0226(18) -0.0017(15) 0.0058(15) 0.0016(15)
C4 0.046(2) 0.053(3) 0.029(2) 0.0004(18) -0.0033(17) 0.001(2)
Li1 0.059(5) 0.045(4) 0.040(4) -0.007(3) 0.010(3) -0.009(3)
O1 0.052(7) 0.053(8) 0.036(7) -0.012(6) 0.013(5) 0.003(5)
C22 0.058(8) 0.063(7) 0.055(8) -0.014(6) 0.011(7) -0.001(7)
C21 0.053(6) 0.072(10) 0.057(10) 0.003(7) 0.014(7) 0.012(7)
C20 0.047(7) 0.059(6) 0.051(6) -0.001(5) 0.008(5) 0.002(5)
C19 0.052(8) 0.050(6) 0.058(7) -0.003(5) 0.008(6) 0.009(6)
O4 0.032(5) 0.038(7) 0.063(8) 0.001(5) 0.021(5) 0.003(4)
C34 0.052(9) 0.054(10) 0.065(12) 0.012(8) -0.002(9) 0.012(8)
C33 0.086(12) 0.051(8) 0.068(11) 0.004(7) 0.010(9) 0.019(9)
C32 0.062(9) 0.070(11) 0.053(9) -0.018(8) 0.011(7) -0.013(8)
C31 0.049(8) 0.045(9) 0.074(9) 0.017(7) 0.034(7) 0.005(6)
O3 0.030(3) 0.055(6) 0.038(4) -0.002(3) 0.002(3) 0.001(3)
C30 0.037(5) 0.075(7) 0.053(6) -0.016(5) 0.010(4) -0.011(5)
C29 0.043(7) 0.063(6) 0.047(5) 0.001(4) 0.006(4) 0.000(5)
C28 0.040(6) 0.074(10) 0.072(6) -0.001(6) 0.011(5) -0.012(6)
C27 0.038(5) 0.064(7) 0.055(5) -0.005(5) -0.012(4) -0.001(4)
O2 0.048(4) 0.036(3) 0.053(3) -0.006(2) 0.011(3) -0.007(3)
C23 0.057(7) 0.048(5) 0.039(4) -0.008(3) -0.014(4) 0.018(4)
C24 0.050(7) 0.041(4) 0.083(6) -0.017(4) -0.016(5) 0.005(4)
C25 0.053(6) 0.031(4) 0.075(5) 0.004(3) 0.026(4) -0.001(4)
C26 0.063(6) 0.039(4) 0.079(5) 0.000(3) 0.039(4) -0.003(4)
O2A 0.049(6) 0.043(5) 0.025(4) 0.003(3) -0.001(4) -0.017(4)
C26A 0.054(7) 0.049(6) 0.031(5) 0.012(4) 0.006(5) -0.007(5)
C25A 0.060(10) 0.056(10) 0.094(11) 0.025(8) 0.023(8) -0.011(8)
C24A 0.062(12) 0.056(10) 0.101(13) 0.014(9) -0.017(10) -0.025(9)
C23A 0.056(11) 0.041(7) 0.047(7) -0.014(6) -0.010(7) 0.003(7)
O4A 0.042(4) 0.034(4) 0.087(9) -0.003(5) 0.018(4) 0.003(3)
C31A 0.051(6) 0.037(5) 0.140(12) 0.001(7) -0.001(8) -0.005(5)
C32A 0.069(7) 0.061(6) 0.069(8) -0.022(6) 0.010(6) 0.012(5)
C33A 0.050(6) 0.068(8) 0.062(7) -0.009(6) 0.003(5) 0.007(5)
C34A 0.070(8) 0.044(6) 0.061(7) -0.007(6) 0.019(6) 0.017(6)
O3A 0.037(7) 0.079(14) 0.032(6) -0.003(7) 0.000(5) -0.013(7)
C30A 0.034(9) 0.102(15) 0.033(8) -0.011(9) 0.006(6) -0.020(10)
C29A 0.041(11) 0.076(13) 0.066(12) -0.015(10) 0.025(10) -0.011(10)
C28A 0.036(9) 0.073(15) 0.075(12) 0.012(10) 0.016(8) -0.019(9)
C27A 0.032(8) 0.091(15) 0.075(10) -0.010(12) -0.006(7) -0.022(10)
O1A 0.056(8) 0.043(9) 0.045(9) 0.000(7) 0.019(6) -0.002(6)
C19A 0.071(12) 0.055(8) 0.035(6) -0.009(5) 0.017(8) -0.004(8)
C20A 0.061(11) 0.071(11) 0.040(7) 0.000(7) 0.014(7) -0.018(9)
C21A 0.060(8) 0.073(11) 0.023(7) -0.004(6) 0.006(5) 0.001(7)
C22A 0.048(9) 0.066(9) 0.039(8) -0.018(7) 0.024(7) -0.010(8)
C35 0.079(7) 0.219(14) 0.086(7) -0.025(8) 0.005(6) 0.024(8)
C36 0.077(5) 0.110(6) 0.078(5) 0.009(5) -0.007(4) 0.006(5)
C41 0.085(6) 0.117(7) 0.098(7) 0.038(6) 0.018(5) 0.000(6)
C40 0.079(6) 0.131(8) 0.056(5) 0.021(5) 0.021(4) -0.007(6)
C39 0.076(5) 0.130(7) 0.059(4) 0.003(5) 0.006(4) 0.010(5)
C38 0.102(7) 0.131(8) 0.100(7) 0.007(6) 0.038(5) 0.016(6)
C37 0.079(5) 0.127(7) 0.077(6) 0.002(5) 0.026(5) 0.000(5)
C41A 0.088(10) 0.114(10) 0.075(11) 0.020(10) 0.019(9) -0.004(9)
C40A 0.092(12) 0.135(12) 0.095(11) 0.007(11) -0.003(11) 0.001(11)
C39A 0.089(10) 0.133(11) 0.088(10) -0.005(10) 0.009(10) -0.010(10)
C38A 0.090(10) 0.129(11) 0.091(10) 0.002(10) 0.008(10) -0.015(10)
C37A 0.093(9) 0.128(9) 0.081(8) 0.004(9) 0.024(8) -0.004(8)
C36A 0.086(8) 0.120(9) 0.069(8) 0.011(8) 0.014(8) 0.002(8)
C35A 0.14(2) 0.14(2) 0.091(18) 0.017(18) 0.018(17) -0.017(19)

loop_
_atom_type_symbol
_atom_type_description
_atom_type_scat_dispersion_real
_atom_type_scat_dispersion_imag
_atom_type_scat_source
C C 0.0033 0.0016 'International Tables Vol C Tables 4.2.6.8 and 6.1.1.4'
H H 0.0000 0.0000 'International Tables Vol C Tables 4.2.6.8 and 6.1.1.4'
B B 0.0013 0.0007 'International Tables Vol C Tables 4.2.6.8 and 6.1.1.4'
Ce Ce -0.2486 2.6331 'International Tables Vol C Tables 4.2.6.8 and 6.1.1.4'
I I -0.4742 1.8119 'International Tables Vol C Tables 4.2.6.8 and 6.1.1.4'
Li Li -0.0003 0.0001 'International Tables Vol C Tables 4.2.6.8 and 6.1.1.4'
N N 0.0061 0.0033 'International Tables Vol C Tables 4.2.6.8 and 6.1.1.4'
O O 0.0106 0.0060 'International Tables Vol C Tables 4.2.6.8 and 6.1.1.4'

loop_
_exptl_crystal_face_index_h
_exptl_crystal_face_index_k
_exptl_crystal_face_index_l
_exptl_crystal_face_perp_dist
1 2 1 0.1708
2 1 0 0.1292
2 -1 -2 0.1364
0 -1 -1 0.1221
0 1 -2 0.1483
-1 1 -2 0.0872
0 2 1 0.1790
-7 1 -38 0.0397
-15 -3 16 0.0863
-11 11 24 0.0878
0 0 46 0.0529
-1 -8 43 0.0647
2 -4 44 0.0328
5 -1 -46 0.0445
-3 1 -45 0.0180

loop_
_geom_angle_atom_site_label_1
_geom_angle_atom_site_label_2
_geom_angle_atom_site_label_3
_geom_angle
_geom_angle_site_symmetry_1
_geom_angle_site_symmetry_3
_geom_angle_publ_flag
I3 Ce1 I1 103.942(10) . . ?
I3 Ce1 I2 100.966(9) . . ?
I1 Ce1 I2 105.428(10) . . ?
C1 Ce1 I3 157.41(8) . . ?
C1 Ce1 I1 88.92(7) . . ?
C1 Ce1 I2 93.18(8) . . ?
C1 Ce1 C2 73.69(11) . . ?
C2 Ce1 I3 88.04(7) . . ?
C2 Ce1 I1 88.12(7) . . ?
C2 Ce1 I2 161.16(7) . . ?
C3 Ce1 I3 90.79(8) . . ?
C3 Ce1 I1 153.53(8) . . ?
C3 Ce1 I2 92.89(8) . . ?
C3 Ce1 C1 70.82(11) . . ?
C3 Ce1 C2 70.27(10) . . ?
C12 N5 C6 124.1(3) . . ?
C3 N5 C12 111.1(3) . . ?
C3 N5 C6 124.7(3) . . ?
C1 N2 C7 109.3(3) . . ?
C1 N2 B1 124.1(3) . . ?
C7 N2 B1 126.2(3) . . ?
C2 N3 C5 125.1(3) . . ?
C2 N3 C10 111.1(3) . . ?
C10 N3 C5 123.7(3) . . ?
C11 N6 B1 124.7(3) . . ?
C3 N6 C11 109.7(3) . . ?
C3 N6 B1 125.6(3) . . ?
C2 N4 C9 110.0(3) . . ?
C2 N4 B1 122.0(3) . . ?
C9 N4 B1 127.7(3) . . ?
C1 N1 C8 111.6(3) . . ?
C1 N1 C4 124.5(3) . . ?
C8 N1 C4 123.9(3) . . ?
N6 C11 H11 126.1 . . ?
C12 C11 N6 107.9(3) . . ?
C12 C11 H11 126.1 . . ?
N2 C1 Ce1 122.5(2) . . ?
N2 C1 N1 104.9(3) . . ?
N1 C1 Ce1 127.5(2) . . ?
C18 C13 B1 121.6(3) . . ?
C14 C13 C18 115.5(3) . . ?
C14 C13 B1 122.3(3) . . ?
N2 C7 H7 126.0 . . ?
C8 C7 N2 108.0(3) . . ?
C8 C7 H7 126.0 . . ?
C13 C18 H18 118.8 . . ?
C17 C18 C13 122.3(4) . . ?
C17 C18 H18 118.8 . . ?
N3 C2 Ce1 129.8(2) . . ?
N3 C2 N4 104.5(3) . . ?
N4 C2 Ce1 125.1(2) . . ?
N5 C12 H12 126.8 . . ?
C11 C12 N5 106.4(3) . . ?
C11 C12 H12 126.8 . . ?
N3 C5 H5A 109.5 . . ?
N3 C5 H5B 109.5 . . ?
N3 C5 H5C 109.5 . . ?
H5A C5 H5B 109.5 . . ?
H5A C5 H5C 109.5 . . ?
H5B C5 H5C 109.5 . . ?
C13 C14 H14 118.9 . . ?
C15 C14 C13 122.3(4) . . ?
C15 C14 H14 118.9 . . ?
N1 C8 H8 126.9 . . ?
C7 C8 N1 106.1(3) . . ?
C7 C8 H8 126.9 . . ?
N5 C3 Ce1 131.0(2) . . ?
N6 C3 Ce1 123.8(2) . . ?
N6 C3 N5 105.0(3) . . ?
N3 C10 H10 126.7 . . ?
C9 C10 N3 106.5(3) . . ?
C9 C10 H10 126.7 . . ?
N5 C6 H6A 109.5 . . ?
N5 C6 H6B 109.5 . . ?
N5 C6 H6C 109.5 . . ?
H6A C6 H6B 109.5 . . ?
H6A C6 H6C 109.5 . . ?
H6B C6 H6C 109.5 . . ?
N4 C9 H9 126.1 . . ?
C10 C9 N4 107.9(3) . . ?
C10 C9 H9 126.1 . . ?
C18 C17 H17 119.9 . . ?
C16 C17 C18 120.2(4) . . ?
C16 C17 H17 119.9 . . ?
C17 C16 H16 120.5 . . ?
C15 C16 C17 119.0(4) . . ?
C15 C16 H16 120.5 . . ?
C14 C15 H15 119.8 . . ?
C16 C15 C14 120.5(4) . . ?
C16 C15 H15 119.8 . . ?
N2 B1 N6 109.0(3) . . ?
N2 B1 N4 105.6(3) . . ?
N2 B1 C13 113.2(3) . . ?
N6 B1 C13 106.6(3) . . ?
N4 B1 N6 108.7(3) . . ?
N4 B1 C13 113.6(3) . . ?
N1 C4 H4A 109.5 . . ?
N1 C4 H4B 109.5 . . ?
N1 C4 H4C 109.5 . . ?
H4A C4 H4B 109.5 . . ?
H4A C4 H4C 109.5 . . ?
H4B C4 H4C 109.5 . . ?
O4 Li1 O1 107.2(10) . . ?
O3 Li1 O1 106.2(8) . . ?
O3 Li1 O4 114.7(9) . . ?
O2 Li1 O1 110.1(7) . . ?
O2 Li1 O4 113.9(8) . . ?
O2 Li1 O3 104.5(7) . . ?
O4A Li1 O2A 98.7(6) . . ?
O4A Li1 O1A 110.6(11) . . ?
O3A Li1 O2A 108.5(13) . . ?
O3A Li1 O4A 107.7(9) . . ?
O3A Li1 O1A 116.3(13) . . ?
O1A Li1 O2A 113.6(7) . . ?
C22 O1 Li1 122.8(14) . . ?
C22 O1 C19 104.1(10) . . ?
C19 O1 Li1 126.4(10) . . ?
O1 C22 H22A 110.2 . . ?
O1 C22 H22B 110.2 . . ?
O1 C22 C21 107.5(10) . . ?
H22A C22 H22B 108.5 . . ?
C21 C22 H22A 110.2 . . ?
C21 C22 H22B 110.2 . . ?
C22 C21 H21A 110.9 . . ?
C22 C21 H21B 110.9 . . ?
C22 C21 C20 104.1(8) . . ?
H21A C21 H21B 109.0 . . ?
C20 C21 H21A 110.9 . . ?
C20 C21 H21B 110.9 . . ?
C21 C20 H20A 110.9 . . ?
C21 C20 H20B 110.9 . . ?
H20A C20 H20B 108.9 . . ?
C19 C20 C21 104.3(8) . . ?
C19 C20 H20A 110.9 . . ?
C19 C20 H20B 110.9 . . ?
O1 C19 C20 104.5(9) . . ?
O1 C19 H19A 110.8 . . ?
O1 C19 H19B 110.8 . . ?
C20 C19 H19A 110.8 . . ?
C20 C19 H19B 110.8 . . ?
H19A C19 H19B 108.9 . . ?
C34 O4 Li1 124.4(15) . . ?
C31 O4 Li1 121.8(12) . . ?
C31 O4 C34 108.9(10) . . ?
O4 C34 H34A 110.4 . . ?
O4 C34 H34B 110.4 . . ?
O4 C34 C33 106.7(11) . . ?
H34A C34 H34B 108.6 . . ?
C33 C34 H34A 110.4 . . ?
C33 C34 H34B 110.4 . . ?
C34 C33 H33A 110.6 . . ?
C34 C33 H33B 110.6 . . ?
H33A C33 H33B 108.8 . . ?
C32 C33 C34 105.5(11) . . ?
C32 C33 H33A 110.6 . . ?
C32 C33 H33B 110.6 . . ?
C33 C32 H32A 110.7 . . ?
C33 C32 H32B 110.7 . . ?
H32A C32 H32B 108.8 . . ?
C31 C32 C33 105.2(10) . . ?
C31 C32 H32A 110.7 . . ?
C31 C32 H32B 110.7 . . ?
O4 C31 C32 109.1(10) . . ?
O4 C31 H31A 109.9 . . ?
O4 C31 H31B 109.9 . . ?
C32 C31 H31A 109.9 . . ?
C32 C31 H31B 109.9 . . ?
H31A C31 H31B 108.3 . . ?
C30 O3 Li1 128.7(8) . . ?
C27 O3 Li1 121.8(8) . . ?
C27 O3 C30 108.7(7) . . ?
O3 C30 H30A 110.1 . . ?
O3 C30 H30B 110.1 . . ?
O3 C30 C29 108.0(8) . . ?
H30A C30 H30B 108.4 . . ?
C29 C30 H30A 110.1 . . ?
C29 C30 H30B 110.1 . . ?
C30 C29 H29A 111.1 . . ?
C30 C29 H29B 111.1 . . ?
C30 C29 C28 103.1(8) . . ?
H29A C29 H29B 109.1 . . ?
C28 C29 H29A 111.1 . . ?
C28 C29 H29B 111.1 . . ?
C29 C28 H28A 111.1 . . ?
C29 C28 H28B 111.1 . . ?
C29 C28 C27 103.1(8) . . ?
H28A C28 H28B 109.1 . . ?
C27 C28 H28A 111.1 . . ?
C27 C28 H28B 111.1 . . ?
O3 C27 C28 105.5(7) . . ?
O3 C27 H27A 110.6 . . ?
O3 C27 H27B 110.6 . . ?
C28 C27 H27A 110.6 . . ?
C28 C27 H27B 110.6 . . ?
H27A C27 H27B 108.8 . . ?
C23 O2 Li1 123.5(7) . . ?
C23 O2 C26 109.4(6) . . ?
C26 O2 Li1 124.4(5) . . ?
O2 C23 H23A 110.7 . . ?
O2 C23 H23B 110.7 . . ?
O2 C23 C24 105.3(8) . . ?
H23A C23 H23B 108.8 . . ?
C24 C23 H23A 110.7 . . ?
C24 C23 H23B 110.7 . . ?
C23 C24 H24A 111.4 . . ?
C23 C24 H24B 111.4 . . ?
C23 C24 C25 102.1(7) . . ?
H24A C24 H24B 109.2 . . ?
C25 C24 H24A 111.4 . . ?
C25 C24 H24B 111.4 . . ?
C24 C25 H25A 111.3 . . ?
C24 C25 H25B 111.3 . . ?
C24 C25 C26 102.1(7) . . ?
H25A C25 H25B 109.2 . . ?
C26 C25 H25A 111.3 . . ?
C26 C25 H25B 111.3 . . ?
O2 C26 C25 104.1(6) . . ?
O2 C26 H26A 110.9 . . ?
O2 C26 H26B 110.9 . . ?
C25 C26 H26A 110.9 . . ?
C25 C26 H26B 110.9 . . ?
H26A C26 H26B 109.0 . . ?
C26A O2A Li1 120.1(7) . . ?
C23A O2A Li1 117.8(10) . . ?
C23A O2A C26A 108.0(9) . . ?
O2A C26A H26C 110.7 . . ?
O2A C26A H26D 110.7 . . ?
O2A C26A C25A 105.4(9) . . ?
H26C C26A H26D 108.8 . . ?
C25A C26A H26C 110.7 . . ?
C25A C26A H26D 110.7 . . ?
C26A C25A H25C 111.3 . . ?
C26A C25A H25D 111.3 . . ?
H25C C25A H25D 109.2 . . ?
C24A C25A C26A 102.5(11) . . ?
C24A C25A H25C 111.3 . . ?
C24A C25A H25D 111.3 . . ?
C25A C24A H24C 110.9 . . ?
C25A C24A H24D 110.9 . . ?
H24C C24A H24D 108.9 . . ?
C23A C24A C25A 104.5(11) . . ?
C23A C24A H24C 110.9 . . ?
C23A C24A H24D 110.9 . . ?
O2A C23A C24A 106.0(11) . . ?
O2A C23A H23C 110.5 . . ?
O2A C23A H23D 110.5 . . ?
C24A C23A H23C 110.5 . . ?
C24A C23A H23D 110.5 . . ?
H23C C23A H23D 108.7 . . ?
C31A O4A Li1 122.1(9) . . ?
C31A O4A C34A 107.7(8) . . ?
C34A O4A Li1 128.5(9) . . ?
O4A C31A H31C 110.5 . . ?
O4A C31A H31D 110.5 . . ?
O4A C31A C32A 106.0(9) . . ?
H31C C31A H31D 108.7 . . ?
C32A C31A H31C 110.5 . . ?
C32A C31A H31D 110.5 . . ?
C31A C32A H32C 110.7 . . ?
C31A C32A H32D 110.7 . . ?
C31A C32A C33A 105.4(9) . . ?
H32C C32A H32D 108.8 . . ?
C33A C32A H32C 110.7 . . ?
C33A C32A H32D 110.7 . . ?
C32A C33A H33C 110.7 . . ?
C32A C33A H33D 110.7 . . ?
C32A C33A C34A 105.2(8) . . ?
H33C C33A H33D 108.8 . . ?
C34A C33A H33C 110.7 . . ?
C34A C33A H33D 110.7 . . ?
O4A C34A C33A 106.4(8) . . ?
O4A C34A H34C 110.4 . . ?
O4A C34A H34D 110.4 . . ?
C33A C34A H34C 110.4 . . ?
C33A C34A H34D 110.4 . . ?
H34C C34A H34D 108.6 . . ?
C30A O3A Li1 130.5(14) . . ?
C27A O3A Li1 119.7(13) . . ?
C27A O3A C30A 109.7(12) . . ?
O3A C30A H30C 110.9 . . ?
O3A C30A H30D 110.9 . . ?
O3A C30A C29A 104.5(13) . . ?
H30C C30A H30D 108.9 . . ?
C29A C30A H30C 110.9 . . ?
C29A C30A H30D 110.9 . . ?
C30A C29A H29C 111.5 . . ?
C30A C29A H29D 111.5 . . ?
H29C C29A H29D 109.3 . . ?
C28A C29A C30A 101.6(14) . . ?
C28A C29A H29C 111.5 . . ?
C28A C29A H29D 111.5 . . ?
C29A C28A H28C 111.4 . . ?
C29A C28A H28D 111.4 . . ?
C29A C28A C27A 101.7(13) . . ?
H28C C28A H28D 109.3 . . ?
C27A C28A H28C 111.4 . . ?
C27A C28A H28D 111.4 . . ?
O3A C27A C28A 105.9(12) . . ?
O3A C27A H27C 110.6 . . ?
O3A C27A H27D 110.6 . . ?
C28A C27A H27C 110.6 . . ?
C28A C27A H27D 110.6 . . ?
H27C C27A H27D 108.7 . . ?
C19A O1A Li1 123.7(13) . . ?
C22A O1A Li1 120.4(14) . . ?
C22A O1A C19A 109.3(11) . . ?
O1A C19A H19C 111.2 . . ?
O1A C19A H19D 111.2 . . ?
O1A C19A C20A 102.9(11) . . ?
H19C C19A H19D 109.1 . . ?
C20A C19A H19C 111.2 . . ?
C20A C19A H19D 111.2 . . ?
C19A C20A H20C 111.3 . . ?
C19A C20A H20D 111.3 . . ?
H20C C20A H20D 109.2 . . ?
C21A C20A C19A 102.3(10) . . ?
C21A C20A H20C 111.3 . . ?
C21A C20A H20D 111.3 . . ?
C20A C21A H21C 110.9 . . ?
C20A C21A H21D 110.9 . . ?
H21C C21A H21D 108.9 . . ?
C22A C21A C20A 104.4(10) . . ?
C22A C21A H21C 110.9 . . ?
C22A C21A H21D 110.9 . . ?
O1A C22A C21A 106.7(11) . . ?
O1A C22A H22C 110.4 . . ?
O1A C22A H22D 110.4 . . ?
C21A C22A H22C 110.4 . . ?
C21A C22A H22D 110.4 . . ?
H22C C22A H22D 108.6 . . ?
H35A C35 H35B 109.5 . . ?
H35A C35 H35C 109.5 . . ?
H35B C35 H35C 109.5 . . ?
C36 C35 H35A 109.5 . . ?
C36 C35 H35B 109.5 . . ?
C36 C35 H35C 109.5 . . ?
C41 C36 C35 121.1(8) . . ?
C41 C36 C37 117.0(8) . . ?
C37 C36 C35 121.8(8) . . ?
C36 C41 H41 119.5 . . ?
C36 C41 C40 120.9(9) . . ?
C40 C41 H41 119.5 . . ?
C41 C40 H40 118.9 . . ?
C39 C40 C41 122.2(8) . . ?
C39 C40 H40 118.9 . . ?
C40 C39 H39 122.0 . . ?
C38 C39 C40 115.9(8) . . ?
C38 C39 H39 122.0 . . ?
C39 C38 H38 118.8 . . ?
C39 C38 C37 122.3(9) . . ?
C37 C38 H38 118.9 . . ?
C36 C37 H37 119.4 . . ?
C38 C37 C36 121.3(9) . . ?
C38 C37 H37 119.4 . . ?
C40A C41A H41A 118.8 . . ?
C40A C41A C36A 122.5(17) . . ?
C36A C41A H41A 118.7 . . ?
C41A C40A H40A 121.3 . . ?
C41A C40A C39A 117.5(17) . . ?
C39A C40A H40A 121.3 . . ?
C40A C39A H39A 120.0 . . ?
C38A C39A C40A 120.1(17) . . ?
C38A C39A H39A 120.0 . . ?
C39A C38A H38A 119.7 . . ?
C39A C38A C37A 120.5(17) . . ?
C37A C38A H38A 119.7 . . ?
C38A C37A H37A 120.7 . . ?
C36A C37A C38A 118.6(17) . . ?
C36A C37A H37A 120.7 . . ?
C41A C36A C35A 121.4(18) . . ?
C37A C36A C41A 119.8(16) . . ?
C37A C36A C35A 118.3(18) . . ?
C36A C35A H35D 109.5 . . ?
C36A C35A H35E 109.5 . . ?
C36A C35A H35F 109.5 . . ?
H35D C35A H35E 109.5 . . ?
H35D C35A H35F 109.5 . . ?
H35E C35A H35F 109.5 . . ?

loop_
_geom_bond_atom_site_label_1
_geom_bond_atom_site_label_2
_geom_bond_distance
_geom_bond_site_symmetry_2
_geom_bond_publ_flag
Ce1 I3 3.1324(3) . ?
Ce1 I1 3.1422(3) . ?
Ce1 I2 3.1428(3) . ?
Ce1 C1 2.643(4) . ?
Ce1 C2 2.662(3) . ?
Ce1 C3 2.591(3) . ?
N5 C12 1.379(5) . ?
N5 C3 1.363(4) . ?
N5 C6 1.465(5) . ?
N2 C1 1.363(5) . ?
N2 C7 1.394(4) . ?
N2 B1 1.569(5) . ?
N3 C2 1.365(4) . ?
N3 C5 1.461(5) . ?
N3 C10 1.386(5) . ?
N6 C11 1.389(4) . ?
N6 C3 1.362(4) . ?
N6 B1 1.576(4) . ?
N4 C2 1.365(5) . ?
N4 C9 1.392(4) . ?
N4 B1 1.570(5) . ?
N1 C1 1.365(5) . ?
N1 C8 1.370(5) . ?
N1 C4 1.456(5) . ?
C11 H11 0.9500 . ?
C11 C12 1.347(5) . ?
C13 C18 1.403(5) . ?
C13 C14 1.403(5) . ?
C13 B1 1.623(5) . ?
C7 H7 0.9500 . ?
C7 C8 1.350(5) . ?
C18 H18 0.9500 . ?
C18 C17 1.391(5) . ?
C12 H12 0.9500 . ?
C5 H5A 0.9800 . ?
C5 H5B 0.9800 . ?
C5 H5C 0.9800 . ?
C14 H14 0.9500 . ?
C14 C15 1.391(5) . ?
C8 H8 0.9500 . ?
C10 H10 0.9500 . ?
C10 C9 1.337(6) . ?
C6 H6A 0.9800 . ?
C6 H6B 0.9800 . ?
C6 H6C 0.9800 . ?
C9 H9 0.9500 . ?
C17 H17 0.9500 . ?
C17 C16 1.384(6) . ?
C16 H16 0.9500 . ?
C16 C15 1.375(6) . ?
C15 H15 0.9500 . ?
C4 H4A 0.9800 . ?
C4 H4B 0.9800 . ?
C4 H4C 0.9800 . ?
Li1 O1 1.940(12) . ?
Li1 O4 1.909(13) . ?
Li1 O3 1.904(10) . ?
Li1 O2 1.897(9) . ?
Li1 O2A 2.001(11) . ?
Li1 O4A 1.914(11) . ?
Li1 O3A 1.890(14) . ?
Li1 O1A 1.937(14) . ?
O1 C22 1.443(11) . ?
O1 C19 1.448(11) . ?
C22 H22A 0.9900 . ?
C22 H22B 0.9900 . ?
C22 C21 1.515(12) . ?
C21 H21A 0.9900 . ?
C21 H21B 0.9900 . ?
C21 C20 1.523(11) . ?
C20 H20A 0.9900 . ?
C20 H20B 0.9900 . ?
C20 C19 1.520(11) . ?
C19 H19A 0.9900 . ?
C19 H19B 0.9900 . ?
O4 C34 1.439(13) . ?
O4 C31 1.427(12) . ?
C34 H34A 0.9900 . ?
C34 H34B 0.9900 . ?
C34 C33 1.492(14) . ?
C33 H33A 0.9900 . ?
C33 H33B 0.9900 . ?
C33 C32 1.489(13) . ?
C32 H32A 0.9900 . ?
C32 H32B 0.9900 . ?
C32 C31 1.472(13) . ?
C31 H31A 0.9900 . ?
C31 H31B 0.9900 . ?
O3 C30 1.439(9) . ?
O3 C27 1.429(9) . ?
C30 H30A 0.9900 . ?
C30 H30B 0.9900 . ?
C30 C29 1.499(10) . ?
C29 H29A 0.9900 . ?
C29 H29B 0.9900 . ?
C29 C28 1.504(11) . ?
C28 H28A 0.9900 . ?
C28 H28B 0.9900 . ?
C28 C27 1.511(10) . ?
C27 H27A 0.9900 . ?
C27 H27B 0.9900 . ?
O2 C23 1.455(10) . ?
O2 C26 1.457(9) . ?
C23 H23A 0.9900 . ?
C23 H23B 0.9900 . ?
C23 C24 1.492(11) . ?
C24 H24A 0.9900 . ?
C24 H24B 0.9900 . ?
C24 C25 1.509(11) . ?
C25 H25A 0.9900 . ?
C25 H25B 0.9900 . ?
C25 C26 1.515(9) . ?
C26 H26A 0.9900 . ?
C26 H26B 0.9900 . ?
O2A C26A 1.462(10) . ?
O2A C23A 1.460(12) . ?
C26A H26C 0.9900 . ?
C26A H26D 0.9900 . ?
C26A C25A 1.492(12) . ?
C25A H25C 0.9900 . ?
C25A H25D 0.9900 . ?
C25A C24A 1.489(13) . ?
C24A H24C 0.9900 . ?
C24A H24D 0.9900 . ?
C24A C23A 1.488(13) . ?
C23A H23C 0.9900 . ?
C23A H23D 0.9900 . ?
O4A C31A 1.434(10) . ?
O4A C34A 1.439(11) . ?
C31A H31C 0.9900 . ?
C31A H31D 0.9900 . ?
C31A C32A 1.448(11) . ?
C32A H32C 0.9900 . ?
C32A H32D 0.9900 . ?
C32A C33A 1.487(11) . ?
C33A H33C 0.9900 . ?
C33A H33D 0.9900 . ?
C33A C34A 1.502(11) . ?
C34A H34C 0.9900 . ?
C34A H34D 0.9900 . ?
O3A C30A 1.438(13) . ?
O3A C27A 1.427(13) . ?
C30A H30C 0.9900 . ?
C30A H30D 0.9900 . ?
C30A C29A 1.512(14) . ?
C29A H29C 0.9900 . ?
C29A H29D 0.9900 . ?
C29A C28A 1.504(15) . ?
C28A H28C 0.9900 . ?
C28A H28D 0.9900 . ?
C28A C27A 1.505(14) . ?
C27A H27C 0.9900 . ?
C27A H27D 0.9900 . ?
O1A C19A 1.445(12) . ?
O1A C22A 1.443(12) . ?
C19A H19C 0.9900 . ?
C19A H19D 0.9900 . ?
C19A C20A 1.529(12) . ?
C20A H20C 0.9900 . ?
C20A H20D 0.9900 . ?
C20A C21A 1.519(12) . ?
C21A H21C 0.9900 . ?
C21A H21D 0.9900 . ?
C21A C22A 1.512(13) . ?
C22A H22C 0.9900 . ?
C22A H22D 0.9900 . ?
C35 H35A 0.9800 . ?
C35 H35B 0.9800 . ?
C35 H35C 0.9800 . ?
C35 C36 1.457(14) . ?
C36 C41 1.366(7) . ?
C36 C37 1.382(7) . ?
C41 H41 0.9500 . ?
C41 C40 1.384(7) . ?
C40 H40 0.9500 . ?
C40 C39 1.383(7) . ?
C39 H39 0.9500 . ?
C39 C38 1.365(7) . ?
C38 H38 0.9500 . ?
C38 C37 1.376(7) . ?
C37 H37 0.9500 . ?
C41A H41A 0.9500 . ?
C41A C40A 1.340(14) . ?
C41A C36A 1.362(14) . ?
C40A H40A 0.9500 . ?
C40A C39A 1.371(14) . ?
C39A H39A 0.9500 . ?
C39A C38A 1.362(14) . ?
C38A H38A 0.9500 . ?
C38A C37A 1.365(14) . ?
C37A H37A 0.9500 . ?
C37A C36A 1.342(14) . ?
C36A C35A 1.46(2) . ?
C35A H35D 0.9800 . ?
C35A H35E 0.9800 . ?
C35A H35F 0.9800 . ?

loop_
_geom_torsion_atom_site_label_1
_geom_torsion_atom_site_label_2
_geom_torsion_atom_site_label_3
_geom_torsion_atom_site_label_4
_geom_torsion
_geom_torsion_site_symmetry_1
_geom_torsion_site_symmetry_2
_geom_torsion_site_symmetry_3
_geom_torsion_site_symmetry_4
_geom_torsion_publ_flag
N2 C7 C8 N1 1.3(4) . . . . ?
N3 C10 C9 N4 -0.7(4) . . . . ?
N6 C11 C12 N5 -0.3(4) . . . . ?
C11 N6 C3 Ce1 -175.4(2) . . . . ?
C11 N6 C3 N5 0.1(4) . . . . ?
C11 N6 B1 N2 122.1(3) . . . . ?
C11 N6 B1 N4 -123.3(3) . . . . ?
C11 N6 B1 C13 -0.4(4) . . . . ?
C1 N2 C7 C8 -2.8(4) . . . . ?
C1 N2 B1 N6 42.8(4) . . . . ?
C1 N2 B1 N4 -73.8(4) . . . . ?
C1 N2 B1 C13 161.3(3) . . . . ?
C1 N1 C8 C7 0.7(4) . . . . ?
C13 C18 C17 C16 0.2(6) . . . . ?
C13 C14 C15 C16 1.6(6) . . . . ?
C7 N2 C1 Ce1 -153.2(2) . . . . ?
C7 N2 C1 N1 3.1(4) . . . . ?
C7 N2 B1 N6 -145.1(3) . . . . ?
C7 N2 B1 N4 98.3(4) . . . . ?
C7 N2 B1 C13 -26.7(5) . . . . ?
C18 C13 C14 C15 -3.8(5) . . . . ?
C18 C13 B1 N2 161.1(3) . . . . ?
C18 C13 B1 N6 -79.1(4) . . . . ?
C18 C13 B1 N4 40.7(4) . . . . ?
C18 C17 C16 C15 -2.6(6) . . . . ?
C2 N3 C10 C9 -0.4(4) . . . . ?
C2 N4 C9 C10 1.6(4) . . . . ?
C2 N4 B1 N2 62.9(4) . . . . ?
C2 N4 B1 N6 -53.9(4) . . . . ?
C2 N4 B1 C13 -172.5(3) . . . . ?
C12 N5 C3 Ce1 174.8(3) . . . . ?
C12 N5 C3 N6 -0.3(4) . . . . ?
C5 N3 C2 Ce1 10.4(5) . . . . ?
C5 N3 C2 N4 -178.7(3) . . . . ?
C5 N3 C10 C9 179.6(3) . . . . ?
C14 C13 C18 C17 2.9(5) . . . . ?
C14 C13 B1 N2 -28.4(5) . . . . ?
C14 C13 B1 N6 91.3(4) . . . . ?
C14 C13 B1 N4 -148.9(3) . . . . ?
C8 N1 C1 Ce1 152.3(3) . . . . ?
C8 N1 C1 N2 -2.4(4) . . . . ?
C3 N5 C12 C11 0.4(4) . . . . ?
C3 N6 C11 C12 0.1(4) . . . . ?
C3 N6 B1 N2 -59.6(4) . . . . ?
C3 N6 B1 N4 55.1(4) . . . . ?
C3 N6 B1 C13 177.9(3) . . . . ?
C10 N3 C2 Ce1 -169.5(2) . . . . ?
C10 N3 C2 N4 1.4(4) . . . . ?
C6 N5 C12 C11 178.3(4) . . . . ?
C6 N5 C3 Ce1 -3.1(6) . . . . ?
C6 N5 C3 N6 -178.2(4) . . . . ?
C9 N4 C2 Ce1 169.6(2) . . . . ?
C9 N4 C2 N3 -1.8(4) . . . . ?
C9 N4 B1 N2 -110.4(4) . . . . ?
C9 N4 B1 N6 132.8(3) . . . . ?
C9 N4 B1 C13 14.2(5) . . . . ?
C17 C16 C15 C14 1.7(6) . . . . ?
B1 N2 C1 Ce1 20.1(4) . . . . ?
B1 N2 C1 N1 176.3(3) . . . . ?
B1 N2 C7 C8 -175.9(3) . . . . ?
B1 N6 C11 C12 178.7(3) . . . . ?
B1 N6 C3 Ce1 6.0(5) . . . . ?
B1 N6 C3 N5 -178.5(3) . . . . ?
B1 N4 C2 Ce1 -4.7(4) . . . . ?
B1 N4 C2 N3 -176.2(3) . . . . ?
B1 N4 C9 C10 175.6(3) . . . . ?
B1 C13 C18 C17 173.9(3) . . . . ?
B1 C13 C14 C15 -174.7(3) . . . . ?
C4 N1 C1 Ce1 -28.4(5) . . . . ?
C4 N1 C1 N2 176.9(3) . . . . ?
C4 N1 C8 C7 -178.6(4) . . . . ?
Li1 O1 C22 C21 118.7(19) . . . . ?
Li1 O1 C19 C20 -111.4(16) . . . . ?
Li1 O4 C34 C33 142(2) . . . . ?
Li1 O4 C31 C32 -155.9(14) . . . . ?
Li1 O3 C30 C29 169.5(13) . . . . ?
Li1 O3 C27 C28 -149.8(11) . . . . ?
Li1 O2 C23 C24 -174.8(8) . . . . ?
Li1 O2 C26 C25 148.5(8) . . . . ?
Li1 O2A C26A C25A -120.3(13) . . . . ?
Li1 O2A C23A C24A 144.3(14) . . . . ?
Li1 O4A C31A C32A -164.4(12) . . . . ?
Li1 O4A C34A C33A 178.6(16) . . . . ?
Li1 O3A C30A C29A -166(3) . . . . ?
Li1 O3A C27A C28A -168(2) . . . . ?
Li1 O1A C19A C20A -120.0(18) . . . . ?
Li1 O1A C22A C21A 141(2) . . . . ?
O1 Li1 O2 C23 -45.8(12) . . . . ?
O1 Li1 O2 C26 154.9(9) . . . . ?
O1 C22 C21 C20 14(2) . . . . ?
C22 O1 C19 C20 40.2(19) . . . . ?
C22 C21 C20 C19 9.9(19) . . . . ?
C21 C20 C19 O1 -30.8(15) . . . . ?
C19 O1 C22 C21 -34(2) . . . . ?
O4 Li1 O2 C23 74.6(12) . . . . ?
O4 Li1 O2 C26 -84.7(11) . . . . ?
O4 C34 C33 C32 21(3) . . . . ?
C34 O4 C31 C32 0(3) . . . . ?
C34 C33 C32 C31 -21(3) . . . . ?
C33 C32 C31 O4 13(3) . . . . ?
C31 O4 C34 C33 -13(3) . . . . ?
O3 Li1 O2 C23 -159.4(10) . . . . ?
O3 Li1 O2 C26 41.2(9) . . . . ?
O3 C30 C29 C28 -20.2(17) . . . . ?
C30 O3 C27 C28 20.8(13) . . . . ?
C30 C29 C28 C27 31.8(16) . . . . ?
C29 C28 C27 O3 -32.9(14) . . . . ?
C27 O3 C30 C29 -0.2(16) . . . . ?
O2 C23 C24 C25 33.5(12) . . . . ?
C23 O2 C26 C25 -13.3(11) . . . . ?
C23 C24 C25 C26 -41.1(11) . . . . ?
C24 C25 C26 O2 33.6(10) . . . . ?
C26 O2 C23 C24 -12.7(12) . . . . ?
O2A Li1 O3A C30A -99(3) . . . . ?
O2A Li1 O3A C27A 78(2) . . . . ?
O2A C26A C25A C24A -33.9(17) . . . . ?
C26A O2A C23A C24A 4.2(19) . . . . ?
C26A C25A C24A C23A 36(2) . . . . ?
C25A C24A C23A O2A -26(2) . . . . ?
C23A O2A C26A C25A 18.7(16) . . . . ?
O4A Li1 O3A C30A 7(3) . . . . ?
O4A Li1 O3A C27A -175.8(19) . . . . ?
O4A C31A C32A C33A -30.3(18) . . . . ?
C31A O4A C34A C33A -16.3(19) . . . . ?
C31A C32A C33A C34A 20.0(19) . . . . ?
C32A C33A C34A O4A -2.4(19) . . . . ?
C34A O4A C31A C32A 29.4(18) . . . . ?
O3A C30A C29A C28A -35(3) . . . . ?
C30A O3A C27A C28A 10(3) . . . . ?
C30A C29A C28A C27A 40(3) . . . . ?
C29A C28A C27A O3A -31(3) . . . . ?
C27A O3A C30A C29A 16(3) . . . . ?
O1A Li1 O3A C30A 131(3) . . . . ?
O1A Li1 O3A C27A -51(2) . . . . ?
O1A C19A C20A C21A -37.8(18) . . . . ?
C19A O1A C22A C21A -12(3) . . . . ?
C19A C20A C21A C22A 31(2) . . . . ?
C20A C21A C22A O1A -13(3) . . . . ?
C22A O1A C19A C20A 31(2) . . . . ?
C35 C36 C41 C40 178.5(8) . . . . ?
C35 C36 C37 C38 177.6(8) . . . . ?
C36 C41 C40 C39 4.5(15) . . . . ?
C41 C36 C37 C38 -4.9(13) . . . . ?
C41 C40 C39 C38 -5.8(14) . . . . ?
C40 C39 C38 C37 1.8(15) . . . . ?
C39 C38 C37 C36 3.6(17) . . . . ?
C37 C36 C41 C40 1.0(12) . . . . ?
C41A C40A C39A C38A 7(3) . . . . ?
C40A C41A C36A C37A 5(3) . . . . ?
C40A C41A C36A C35A 176.5(16) . . . . ?
C40A C39A C38A C37A -10(4) . . . . ?
C39A C38A C37A C36A 10(3) . . . . ?
C38A C37A C36A C41A -8(3) . . . . ?
C38A C37A C36A C35A -179(2) . . . . ?
C36A C41A C40A C39A -4.9(19) . . . . ?

loop_
_exptl_oxdiff_crystal_face_indexfrac_h
_exptl_oxdiff_crystal_face_indexfrac_k
_exptl_oxdiff_crystal_face_indexfrac_l
_exptl_oxdiff_crystal_face_x
_exptl_oxdiff_crystal_face_y
_exptl_oxdiff_crystal_face_z
1.0000 2.0000 1.0000 -0.0180 -0.0533 -0.1140
2.0000 1.0000 0.0002 -0.0246 -0.1215 -0.0655
2.0000 -1.0000 -1.9998 -0.0303 -0.1293 0.0477
-0.0000 -1.0000 -0.9999 -0.0029 -0.0039 0.0566
-0.0000 1.0000 -1.9999 -0.0571 0.0138 -0.0342
-1.0000 1.0000 -2.0000 -0.0534 0.0781 -0.0261
0.0000 2.0000 1.0000 -0.0143 0.0110 -0.1058
-6.9634 0.9639 -38.3592 -0.7580 0.5814 0.2958
-15.0233 -2.8163 16.1058 0.4261 0.8936 0.1411
-11.0296 10.7899 24.1124 0.3382 0.7077 -0.6203
-0.4574 0.1515 46.4669 0.9285 -0.1225 -0.3504
-1.0166 -7.6871 42.6750 0.9892 -0.1302 0.0678
2.4662 -3.7003 43.7654 0.9297 -0.3294 -0.1648
4.9010 -0.9576 -45.9596 -0.9210 -0.1709 0.3500
-2.5580 0.5860 -44.5513 -0.8917 0.3155 0.3245
